data_4122688
loop_
_publ_author_name
'Aguil\`a, David'
'Barrios, Leon\'i A'
'Velasco, Ver\'onica'
'Roubeau, Olivier'
'Repoll\'es, Ana'
'Alonso, Pablo J.'
'Ses\'e, Javier'
'Teat, Simon J.'
'Luis, Fernando'
'Arom\'i, Guillem'

_publ_section_title
;
 Heterodimetallic [LnLn'] Lanthanide Complexes: Toward a Chemical Design
 of Two-Qubit Molecular Spin Quantum Gates.
;
_journal_issue 40
_journal_name_full 'Journal of the American Chemical Society'
_journal_page_first 14215
_journal_paper_doi 10.1021/ja507809w
_journal_volume 136
_journal_year 2014
_chemical_formula_moiety 'C50 H35 Er La N5 O19, 5.5(C5 H5 N)'
_chemical_formula_sum 'C77.5 H62.5 Er La N10.5 O19'
_chemical_formula_weight 1751.04
_chemical_name_systematic
; 
 ? 
;
_space_group_IT_number 14
_symmetry_cell_setting monoclinic
_symmetry_space_group_name_Hall '-P 2ybc'
_symmetry_space_group_name_H-M 'P 1 21/c 1'
_atom_sites_solution_hydrogens geom
_atom_sites_solution_primary direct
_atom_sites_solution_secondary difmap
_audit_creation_method SHELXL-97
_cell_angle_alpha 90.00
_cell_angle_beta 112.646(2)
_cell_angle_gamma 90.00
_cell_formula_units_Z 4
_cell_length_a 14.5226(11)
_cell_length_b 15.8712(11)
_cell_length_c 35.345(2)
_cell_measurement_reflns_used 9973
_cell_measurement_temperature 100(2)
_cell_measurement_theta_max 28.94
_cell_measurement_theta_min 3.06
_cell_volume 7518.6(9)
_computing_cell_refinement 'Bruker SAINT v7.56a'
_computing_data_collection 'Bruker APEX 2'
_computing_data_reduction 'Bruker SAINT v7.56a'
_computing_molecular_graphics 'Bruker SHELXTL'
_computing_publication_material 'Bruker SHELXTL & local programs'
_computing_structure_refinement 'Bruker SHELXTL'
_computing_structure_solution 'Bruker SHELXTL'
_diffrn_ambient_temperature 100(2)
_diffrn_measured_fraction_theta_full 0.996
_diffrn_measured_fraction_theta_max 0.996
_diffrn_measurement_device_type 'Bruker APEX II CCD diffractometer'
_diffrn_measurement_method '\w rotation with narrow frames'
_diffrn_radiation_monochromator 'silicon 111'
_diffrn_radiation_source 'Advanced Light Source station 11.3.1'
_diffrn_radiation_type synchrotron
_diffrn_radiation_wavelength 0.77490
_diffrn_reflns_av_R_equivalents 0.0543
_diffrn_reflns_av_sigmaI/netI 0.0387
_diffrn_reflns_limit_h_max 17
_diffrn_reflns_limit_h_min -17
_diffrn_reflns_limit_k_max 19
_diffrn_reflns_limit_k_min -19
_diffrn_reflns_limit_l_max 42
_diffrn_reflns_limit_l_min -42
_diffrn_reflns_number 76460
_diffrn_reflns_theta_full 28.11
_diffrn_reflns_theta_max 28.11
_diffrn_reflns_theta_min 2.88
_diffrn_standards_number 0
_exptl_absorpt_coefficient_mu 2.176
_exptl_absorpt_correction_T_max 0.81
_exptl_absorpt_correction_T_min 0.40
_exptl_absorpt_correction_type multi-scan
_exptl_absorpt_process_details 'SADABS v2.10 Bruker AXS Madison WI US'
_exptl_crystal_colour yellow
_exptl_crystal_density_diffrn 1.546
_exptl_crystal_density_method 'not measured'
_exptl_crystal_description needle
_exptl_crystal_F_000 3508
_exptl_crystal_size_max 0.50
_exptl_crystal_size_mid 0.10
_exptl_crystal_size_min 0.10
_refine_diff_density_max 2.965
_refine_diff_density_min -3.231
_refine_diff_density_rms 0.205
_refine_ls_extinction_method none
_refine_ls_goodness_of_fit_ref 1.185
_refine_ls_hydrogen_treatment mixed
_refine_ls_matrix_type full
_refine_ls_number_parameters 1006
_refine_ls_number_reflns 14111
_refine_ls_number_restraints 371
_refine_ls_restrained_S_all 1.173
_refine_ls_R_factor_all 0.0932
_refine_ls_R_factor_gt 0.0838
_refine_ls_shift/su_max 0.001
_refine_ls_shift/su_mean 0.000
_refine_ls_structure_factor_coef Fsqd
_refine_ls_weighting_details 'calc w=1/[\s^2^(Fo^2^)+(0.0327P)^2^+207.4893P] where P=(Fo^2^+2Fc^2^)/3'
_refine_ls_weighting_scheme calc
_refine_ls_wR_factor_gt 0.1959
_refine_ls_wR_factor_ref 0.2003
_reflns_number_gt 12394
_reflns_number_total 14111
_reflns_threshold_expression >2sigma(I)
_cod_data_source_file ja507809w_si_003.cif
_cod_data_source_block da215
_cod_depositor_comments 'Adding full bibliography for 4122684--4122688.cif.'
_cod_original_sg_symbol_H-M P21/c
_cod_database_code 4122688

loop_
_symmetry_equiv_pos_as_xyz
'x, y, z'
'-x, y+1/2, -z+1/2'
'-x, -y, -z'
'x, -y-1/2, z-1/2'

loop_
_atom_site_label
_atom_site_type_symbol
_atom_site_fract_x
_atom_site_fract_y
_atom_site_fract_z
_atom_site_U_iso_or_equiv
_atom_site_adp_type
_atom_site_occupancy
_atom_site_symmetry_multiplicity
_atom_site_calc_flag
_atom_site_refinement_flags
_atom_site_disorder_assembly
_atom_site_disorder_group
Er1 Er 0.58007(4) 0.01087(3) 0.364997(14) 0.01888(13) Uani 1 1 d . . .
La2 La 0.67931(5) 0.17669(3) 0.451046(18) 0.02044(15) Uani 1 1 d . . .
O1 O 0.6624(6) 0.2769(5) 0.5027(2) 0.0293(18) Uani 1 1 d D . .
H1 H 0.723(5) 0.300(8) 0.516(4) 0.044 Uiso 1 1 d D . .
O2 O 0.6149(8) 0.3177(6) 0.5524(3) 0.051(3) Uani 1 1 d . . .
O3 O 0.5392(5) 0.0568(4) 0.4212(2) 0.0198(14) Uani 1 1 d . . .
O4 O 0.4664(6) -0.0845(4) 0.3713(2) 0.0233(16) Uani 1 1 d . . .
O5 O 0.3768(7) -0.1965(5) 0.3177(3) 0.040(2) Uani 1 1 d . . .
H5 H 0.4183 -0.1577 0.3280 0.060 Uiso 1 1 calc R . .
O6 O 0.7765(6) 0.3007(5) 0.4459(3) 0.0331(19) Uani 1 1 d . . .
O7 O 0.9193(7) 0.3651(6) 0.4518(3) 0.050(2) Uani 1 1 d . . .
O8 O 0.7207(5) 0.0363(4) 0.4247(2) 0.0244(16) Uani 1 1 d . . .
O9 O 0.6638(5) -0.1178(4) 0.3940(2) 0.0221(15) Uani 1 1 d . . .
O10 O 0.6028(6) -0.2686(5) 0.3803(3) 0.038(2) Uani 1 1 d . . .
H10 H 0.5967 -0.2160 0.3784 0.058 Uiso 1 1 calc R . .
O11 O 0.5235(6) -0.0717(4) 0.3066(2) 0.0245(16) Uani 1 1 d . . .
O12 O 0.5190(8) -0.0902(5) 0.2429(2) 0.043(2) Uani 1 1 d . . .
O13 O 0.6063(6) 0.1609(4) 0.3732(2) 0.0227(15) Uani 1 1 d . . .
O14 O 0.5650(6) 0.2921(4) 0.4147(2) 0.0263(17) Uani 1 1 d . . .
O15 O 0.5774(7) 0.4333(5) 0.4544(3) 0.041(2) Uani 1 1 d . . .
H15 H 0.5968 0.3846 0.4519 0.061 Uiso 1 1 calc R . .
O16 O 0.7578(7) 0.0817(5) 0.5172(3) 0.038(2) Uani 1 1 d . . .
O17 O 0.8505(7) 0.1914(7) 0.5217(3) 0.050(3) Uani 1 1 d . . .
O18 O 0.8981(8) 0.0939(8) 0.5693(3) 0.063(3) Uani 1 1 d . . .
O19 O 0.7196(6) 0.0022(5) 0.3444(2) 0.0314(17) Uani 1 1 d . . .
N1 N 0.5288(7) 0.1535(5) 0.4789(3) 0.0240(19) Uani 1 1 d . . .
N2 N 0.8527(7) 0.1509(5) 0.4451(3) 0.0248(19) Uani 1 1 d . . .
N3 N 0.5469(7) 0.0905(5) 0.3021(3) 0.0204(18) Uani 1 1 d . . .
N4 N 0.3985(7) 0.0792(6) 0.3351(3) 0.026(2) Uani 1 1 d . . .
N5 N 0.8370(8) 0.1216(8) 0.5369(3) 0.042(3) Uani 1 1 d . . .
C1 C 0.6086(9) 0.2715(7) 0.5230(4) 0.032(3) Uani 1 1 d . . .
C2 C 0.5301(9) 0.2035(6) 0.5102(3) 0.026(2) Uani 1 1 d . . .
C3 C 0.4656(9) 0.1929(7) 0.5299(3) 0.029(2) Uani 1 1 d . . .
H3A H 0.4704 0.2280 0.5524 0.034 Uiso 1 1 calc R . .
C4 C 0.3935(9) 0.1303(7) 0.5167(3) 0.027(2) Uani 1 1 d . . .
H4A H 0.3467 0.1229 0.5292 0.033 Uiso 1 1 calc R . .
C5 C 0.3917(8) 0.0780(6) 0.4841(3) 0.022(2) Uani 1 1 d . . .
H5A H 0.3440 0.0339 0.4744 0.026 Uiso 1 1 calc R . .
C6 C 0.4609(8) 0.0921(6) 0.4666(3) 0.021(2) Uani 1 1 d . . .
C7 C 0.4669(8) 0.0390(6) 0.4320(3) 0.021(2) Uani 1 1 d . . .
C8 C 0.3958(8) -0.0235(6) 0.4149(3) 0.023(2) Uani 1 1 d . . .
H8A H 0.3417 -0.0264 0.4236 0.027 Uiso 1 1 calc R . .
C9 C 0.3979(9) -0.0834(6) 0.3853(3) 0.025(2) Uani 1 1 d . . .
C10 C 0.3184(9) -0.1469(8) 0.3692(4) 0.035(3) Uani 1 1 d . . .
C11 C 0.2475(14) -0.1586(13) 0.3868(6) 0.078(4) Uani 1 1 d U . .
H11A H 0.2505 -0.1240 0.4092 0.094 Uiso 1 1 calc R . .
C12 C 0.1740(15) -0.2187(13) 0.3724(6) 0.081(4) Uani 1 1 d U . .
H12A H 0.1275 -0.2263 0.3851 0.098 Uiso 1 1 calc R . .
C13 C 0.1682(15) -0.2697(13) 0.3382(6) 0.078(4) Uani 1 1 d U . .
H13A H 0.1166 -0.3102 0.3273 0.093 Uiso 1 1 calc R . .
C14 C 0.2361(10) -0.2598(8) 0.3218(5) 0.043(3) Uani 1 1 d . . .
H14A H 0.2322 -0.2943 0.2993 0.051 Uiso 1 1 calc R . .
C15 C 0.3134(8) -0.2000(7) 0.3366(4) 0.030(2) Uani 1 1 d . . .
C16 C 0.8673(10) 0.3017(8) 0.4495(4) 0.036(3) Uani 1 1 d . . .
C17 C 0.9156(9) 0.2162(7) 0.4511(4) 0.030(3) Uani 1 1 d . . .
C18 C 1.0140(10) 0.2063(8) 0.4582(4) 0.038(3) Uani 1 1 d . . .
H18A H 1.0555 0.2543 0.4615 0.046 Uiso 1 1 calc R . .
C19 C 1.0532(10) 0.1262(9) 0.4606(4) 0.045(3) Uani 1 1 d . . .
H19A H 1.1220 0.1178 0.4663 0.054 Uiso 1 1 calc R . .
C20 C 0.9881(9) 0.0577(8) 0.4544(4) 0.037(3) Uani 1 1 d . . .
H20A H 1.0127 0.0018 0.4560 0.045 Uiso 1 1 calc R . .
C21 C 0.8887(9) 0.0711(7) 0.4461(3) 0.030(2) Uani 1 1 d . . .
C22 C 0.8081(9) 0.0069(7) 0.4336(3) 0.030(2) Uani 1 1 d . . .
C23 C 0.8297(8) -0.0776(7) 0.4318(3) 0.028(2) Uani 1 1 d . . .
H23A H 0.8973 -0.0955 0.4427 0.034 Uiso 1 1 calc R . .
C24 C 0.7521(9) -0.1392(7) 0.4138(3) 0.028(2) Uani 1 1 d . . .
C25 C 0.7765(9) -0.2315(7) 0.4191(3) 0.028(2) Uani 1 1 d . . .
C26 C 0.8734(10) -0.2601(8) 0.4408(4) 0.039(3) Uani 1 1 d . . .
H26A H 0.9259 -0.2205 0.4523 0.046 Uiso 1 1 calc R . .
C27 C 0.8941(10) -0.3465(8) 0.4456(4) 0.041(3) Uani 1 1 d . . .
H27A H 0.9604 -0.3657 0.4601 0.050 Uiso 1 1 calc R . .
C28 C 0.8182(10) -0.4029(7) 0.4294(4) 0.038(3) Uani 1 1 d . . .
H28A H 0.8316 -0.4614 0.4342 0.045 Uiso 1 1 calc R . .
C29 C 0.7205(10) -0.3762(7) 0.4057(4) 0.037(3) Uani 1 1 d . . .
H29A H 0.6693 -0.4159 0.3924 0.044 Uiso 1 1 calc R . .
C30 C 0.7007(9) -0.2890(6) 0.4024(3) 0.027(2) Uani 1 1 d . . .
C31 C 0.5219(9) -0.0471(6) 0.2720(3) 0.027(2) Uani 1 1 d . . .
C32 C 0.5261(9) 0.0478(6) 0.2672(3) 0.027(2) Uani 1 1 d . . .
C33 C 0.5058(10) 0.0873(7) 0.2296(3) 0.031(3) Uani 1 1 d . . .
H33A H 0.4884 0.0558 0.2050 0.038 Uiso 1 1 calc R . .
C34 C 0.5121(10) 0.1744(7) 0.2297(4) 0.037(3) Uani 1 1 d . . .
H34A H 0.5006 0.2035 0.2048 0.044 Uiso 1 1 calc R . .
C35 C 0.5347(9) 0.2191(7) 0.2652(3) 0.031(3) Uani 1 1 d . . .
H35A H 0.5386 0.2788 0.2650 0.037 Uiso 1 1 calc R . .
C36 C 0.5524(8) 0.1748(6) 0.3022(3) 0.025(2) Uani 1 1 d . . .
C37 C 0.5699(9) 0.2125(6) 0.3422(3) 0.025(2) Uani 1 1 d . . .
C38 C 0.5433(9) 0.2952(7) 0.3446(3) 0.028(2) Uani 1 1 d . . .
H38A H 0.5254 0.3292 0.3207 0.034 Uiso 1 1 calc R . .
C39 C 0.5413(9) 0.3321(6) 0.3808(3) 0.027(2) Uani 1 1 d . . .
C40 C 0.5005(9) 0.4193(6) 0.3802(4) 0.030(3) Uani 1 1 d . . .
C41 C 0.4416(10) 0.4577(7) 0.3436(4) 0.037(3) Uani 1 1 d . . .
H41A H 0.4288 0.4291 0.3185 0.045 Uiso 1 1 calc R . .
C42 C 0.4008(12) 0.5372(8) 0.3430(5) 0.047(3) Uani 1 1 d . . .
H42A H 0.3578 0.5617 0.3179 0.057 Uiso 1 1 calc R . .
C43 C 0.4240(10) 0.5799(7) 0.3797(4) 0.039(3) Uani 1 1 d . . .
H43A H 0.3985 0.6351 0.3796 0.047 Uiso 1 1 calc R . .
C44 C 0.4823(9) 0.5445(7) 0.4157(4) 0.032(3) Uani 1 1 d . . .
H44A H 0.4971 0.5752 0.4404 0.039 Uiso 1 1 calc R . .
C45 C 0.5211(9) 0.4641(6) 0.4173(4) 0.028(2) Uani 1 1 d . . .
C46 C 0.3734(10) 0.1508(7) 0.3492(4) 0.033(3) Uani 1 1 d . . .
H46A H 0.4221 0.1772 0.3724 0.040 Uiso 1 1 calc R . .
C47 C 0.2799(10) 0.1880(9) 0.3315(5) 0.049(4) Uani 1 1 d . . .
H47A H 0.2656 0.2390 0.3422 0.059 Uiso 1 1 calc R . .
C48 C 0.2095(12) 0.1503(12) 0.2987(5) 0.068(5) Uani 1 1 d . . .
H48A H 0.1448 0.1742 0.2861 0.082 Uiso 1 1 calc R . .
C49 C 0.2337(12) 0.0755(12) 0.2838(5) 0.062(4) Uani 1 1 d . . .
H49A H 0.1856 0.0480 0.2608 0.074 Uiso 1 1 calc R . .
C50 C 0.3271(9) 0.0420(8) 0.3027(4) 0.037(3) Uani 1 1 d . . .
H50A H 0.3423 -0.0094 0.2926 0.045 Uiso 1 1 calc R . .
N1S N 0.7924(10) 0.4006(9) 0.5367(4) 0.055(3) Uani 1 1 d . . .
C1S C 0.8363(13) 0.4418(9) 0.5171(5) 0.056(4) Uani 1 1 d . . .
H1SA H 0.8197 0.4297 0.4889 0.067 Uiso 1 1 calc R . .
C2S C 0.9046(10) 0.5012(9) 0.5351(5) 0.048(3) Uani 1 1 d . . .
H2SA H 0.9374 0.5271 0.5195 0.058 Uiso 1 1 calc R . .
C3S C 0.9284(12) 0.5254(10) 0.5729(5) 0.060(4) Uani 1 1 d . . .
H3SA H 0.9752 0.5694 0.5845 0.072 Uiso 1 1 calc R . .
C4S C 0.881(2) 0.4826(17) 0.5961(8) 0.112(6) Uani 1 1 d U . .
H4SA H 0.8987 0.4923 0.6246 0.134 Uiso 1 1 calc R . .
C5S C 0.802(2) 0.4217(17) 0.5724(8) 0.108(6) Uani 1 1 d U . .
H5SA H 0.7582 0.3988 0.5841 0.130 Uiso 1 1 calc R . .
N2S N 0.7908(9) 0.8458(7) 0.3309(4) 0.048(3) Uani 1 1 d . . .
C6S C 0.8810(12) 0.8129(12) 0.3517(5) 0.064(5) Uani 1 1 d . . .
H6SA H 0.9302 0.8478 0.3708 0.076 Uiso 1 1 calc R . .
C7S C 0.9073(14) 0.7293(13) 0.3468(6) 0.075(5) Uani 1 1 d . . .
H7SA H 0.9712 0.7073 0.3630 0.089 Uiso 1 1 calc R . .
C8S C 0.8399(16) 0.6830(14) 0.3189(8) 0.099(8) Uani 1 1 d . . .
H8SA H 0.8571 0.6277 0.3136 0.118 Uiso 1 1 calc R . .
C9S C 0.7476(15) 0.7119(13) 0.2979(7) 0.080(5) Uani 1 1 d U . .
H9SA H 0.6987 0.6771 0.2785 0.095 Uiso 1 1 calc R . .
C10S C 0.7249(12) 0.7937(11) 0.3050(5) 0.061(4) Uani 1 1 d . . .
H10A H 0.6589 0.8135 0.2906 0.074 Uiso 1 1 calc R . .
N3S N 0.259(2) 0.3101(14) 0.4797(6) 0.039(3) Uani 0.40 1 d PGU A 1
C11S C 0.3103(19) 0.3864(14) 0.4885(5) 0.040(2) Uani 0.40 1 d PGU A 1
H11B H 0.3307 0.4099 0.5152 0.048 Uiso 0.40 1 calc PR A 1
C12S C 0.3313(16) 0.4283(11) 0.4582(7) 0.040(3) Uani 0.40 1 d PGU A 1
H12B H 0.3661 0.4804 0.4642 0.048 Uiso 0.40 1 calc PR A 1
C13S C 0.3015(17) 0.3938(12) 0.4191(6) 0.041(3) Uani 0.40 1 d PGU A 1
H13B H 0.3159 0.4225 0.3984 0.049 Uiso 0.40 1 calc PR A 1
C14S C 0.2506(17) 0.3175(12) 0.4103(5) 0.040(3) Uani 0.40 1 d PGU A 1
H14B H 0.2302 0.2940 0.3836 0.048 Uiso 0.40 1 calc PR A 1
C15S C 0.2296(18) 0.2757(11) 0.4406(7) 0.040(3) Uani 0.40 1 d PGU A 1
H15A H 0.1948 0.2235 0.4346 0.048 Uiso 0.40 1 calc PR A 1
N7S N 0.2478(12) 0.3225(10) 0.4875(5) 0.040(2) Uani 0.60 1 d PGU B 2
C31S C 0.3201(13) 0.3847(9) 0.4953(4) 0.042(2) Uani 0.60 1 d PGU B 2
H31A H 0.3327 0.4223 0.5176 0.050 Uiso 0.60 1 calc PR B 2
C32S C 0.3741(11) 0.3918(8) 0.4704(5) 0.044(2) Uani 0.60 1 d PGU B 2
H32A H 0.4236 0.4343 0.4757 0.053 Uiso 0.60 1 calc PR B 2
C33S C 0.3557(11) 0.3367(9) 0.4377(4) 0.045(2) Uani 0.60 1 d PGU B 2
H33B H 0.3926 0.3416 0.4207 0.054 Uiso 0.60 1 calc PR B 2
C34S C 0.2834(11) 0.2745(8) 0.4299(4) 0.043(3) Uani 0.60 1 d PGU B 2
H34B H 0.2708 0.2368 0.4076 0.052 Uiso 0.60 1 calc PR B 2
C35S C 0.2294(11) 0.2674(8) 0.4548(5) 0.040(3) Uani 0.60 1 d PGU B 2
H35B H 0.1799 0.2249 0.4495 0.048 Uiso 0.60 1 calc PR B 2
N4S N 0.7323(14) 0.3712(13) 0.2778(6) 0.159(6) Uani 1 1 d GU . .
C16S C 0.7218(13) 0.4050(15) 0.3122(7) 0.162(6) Uani 1 1 d GU . .
H16A H 0.6612 0.3974 0.3162 0.194 Uiso 1 1 calc R . .
C17S C 0.7998(18) 0.4500(15) 0.3408(6) 0.169(6) Uani 1 1 d GU . .
H17A H 0.7926 0.4731 0.3643 0.203 Uiso 1 1 calc R . .
C18S C 0.8884(15) 0.4611(14) 0.3349(7) 0.172(6) Uani 1 1 d GU . .
H18B H 0.9417 0.4919 0.3545 0.206 Uiso 1 1 calc R . .
C19S C 0.8989(13) 0.4273(16) 0.3005(8) 0.170(6) Uani 1 1 d GU . .
H19B H 0.9594 0.4350 0.2966 0.204 Uiso 1 1 calc R . .
C20S C 0.8208(17) 0.3823(15) 0.2720(6) 0.162(6) Uani 1 1 d GU . .
H20B H 0.8280 0.3592 0.2485 0.194 Uiso 1 1 calc R . .
N5S N 0.8780(11) 0.0996(10) 0.3517(5) 0.117(4) Uani 1 1 d GU . .
C21S C 0.8700(10) 0.1869(10) 0.3488(5) 0.121(4) Uani 1 1 d GU . .
H21A H 0.8090 0.2135 0.3458 0.145 Uiso 1 1 calc R . .
C22S C 0.9512(14) 0.2352(8) 0.3504(6) 0.124(5) Uani 1 1 d GU . .
H22A H 0.9457 0.2948 0.3484 0.149 Uiso 1 1 calc R . .
C23S C 1.0405(11) 0.1962(11) 0.3548(5) 0.124(5) Uani 1 1 d GU . .
H23B H 1.0961 0.2292 0.3559 0.149 Uiso 1 1 calc R . .
C24S C 1.0486(10) 0.1090(12) 0.3577(5) 0.123(5) Uani 1 1 d GU . .
H24A H 1.1096 0.0823 0.3607 0.148 Uiso 1 1 calc R . .
C25S C 0.9673(13) 0.0607(8) 0.3561(5) 0.121(5) Uani 1 1 d GU . .
H25A H 0.9728 0.0010 0.3581 0.145 Uiso 1 1 calc R . .
N6S N 0.189(3) 0.478(2) 0.2448(9) 0.138(9) Uani 0.50 1 d PGU . .
C26S C 0.201(3) 0.406(2) 0.2690(10) 0.139(9) Uani 0.50 1 d PGU . .
H26B H 0.2410 0.3609 0.2669 0.167 Uiso 0.50 1 calc PR . .
C27S C 0.153(3) 0.402(2) 0.2963(9) 0.140(9) Uani 0.50 1 d PGU . .
H27B H 0.1608 0.3528 0.3129 0.168 Uiso 0.50 1 calc PR . .
C28S C 0.094(3) 0.468(3) 0.2995(10) 0.141(9) Uani 0.50 1 d PGU . .
H28B H 0.0616 0.4648 0.3181 0.169 Uiso 0.50 1 calc PR . .
C29S C 0.083(3) 0.539(2) 0.2753(11) 0.139(9) Uani 0.50 1 d PGU . .
H29B H 0.0426 0.5849 0.2774 0.167 Uiso 0.50 1 calc PR . .
C30S C 0.131(3) 0.5442(19) 0.2479(9) 0.139(9) Uani 0.50 1 d PGU . .
H30A H 0.1228 0.5930 0.2314 0.167 Uiso 0.50 1 calc PR . .

loop_
_atom_site_aniso_label
_atom_site_aniso_U_11
_atom_site_aniso_U_22
_atom_site_aniso_U_33
_atom_site_aniso_U_23
_atom_site_aniso_U_13
_atom_site_aniso_U_12
Er1 0.0309(3) 0.0087(2) 0.0202(2) -0.00242(16) 0.01330(19) -0.00201(18)
La2 0.0320(3) 0.0111(3) 0.0234(3) -0.0055(2) 0.0164(3) -0.0059(2)
O1 0.049(5) 0.018(4) 0.028(4) -0.014(3) 0.023(4) -0.018(3)
O2 0.075(7) 0.039(5) 0.060(6) -0.034(5) 0.049(6) -0.027(5)
O3 0.026(4) 0.013(3) 0.023(4) -0.002(3) 0.013(3) -0.002(3)
O4 0.037(4) 0.009(3) 0.028(4) -0.001(3) 0.017(3) 0.000(3)
O5 0.047(5) 0.030(4) 0.049(5) -0.025(4) 0.025(4) -0.018(4)
O6 0.046(5) 0.014(4) 0.053(5) -0.003(3) 0.034(4) -0.008(3)
O7 0.052(6) 0.032(5) 0.077(7) -0.008(5) 0.038(5) -0.019(4)
O8 0.028(4) 0.013(3) 0.030(4) -0.007(3) 0.009(3) 0.000(3)
O9 0.028(4) 0.015(3) 0.024(4) 0.000(3) 0.011(3) 0.003(3)
O10 0.042(5) 0.017(4) 0.055(5) 0.003(4) 0.018(4) -0.001(4)
O11 0.039(4) 0.013(3) 0.024(4) -0.003(3) 0.015(3) -0.005(3)
O12 0.097(8) 0.018(4) 0.024(4) -0.006(3) 0.035(5) -0.010(4)
O13 0.040(4) 0.005(3) 0.024(4) -0.001(3) 0.015(3) -0.001(3)
O14 0.050(5) 0.008(3) 0.028(4) -0.003(3) 0.022(4) -0.001(3)
O15 0.063(6) 0.019(4) 0.038(5) -0.011(3) 0.016(4) 0.001(4)
O16 0.048(5) 0.028(4) 0.036(5) 0.002(4) 0.013(4) 0.003(4)
O17 0.052(6) 0.066(7) 0.037(5) -0.013(5) 0.022(5) -0.028(5)
O18 0.056(7) 0.086(8) 0.035(5) -0.009(5) 0.006(5) 0.030(6)
O19 0.039(5) 0.027(4) 0.032(4) -0.001(3) 0.018(4) -0.003(4)
N1 0.034(5) 0.017(4) 0.022(4) -0.003(3) 0.012(4) 0.001(4)
N2 0.036(5) 0.016(4) 0.025(5) -0.008(3) 0.015(4) -0.006(4)
N3 0.032(5) 0.013(4) 0.021(4) -0.001(3) 0.016(4) -0.006(3)
N4 0.036(5) 0.022(4) 0.028(5) 0.004(4) 0.018(4) 0.000(4)
N5 0.032(6) 0.063(8) 0.028(5) -0.013(5) 0.007(5) 0.010(5)
C1 0.046(7) 0.020(5) 0.037(6) -0.008(5) 0.023(6) 0.002(5)
C2 0.041(7) 0.016(5) 0.026(5) -0.004(4) 0.020(5) 0.002(5)
C3 0.040(7) 0.022(5) 0.030(6) -0.004(4) 0.021(5) 0.005(5)
C4 0.039(6) 0.022(5) 0.026(5) 0.000(4) 0.017(5) 0.005(5)
C5 0.027(5) 0.014(5) 0.029(5) 0.000(4) 0.015(5) -0.001(4)
C6 0.037(6) 0.012(5) 0.019(5) 0.000(4) 0.015(4) 0.001(4)
C7 0.032(6) 0.014(5) 0.022(5) 0.006(4) 0.014(4) 0.006(4)
C8 0.027(5) 0.017(5) 0.027(5) -0.001(4) 0.013(4) -0.005(4)
C9 0.036(6) 0.016(5) 0.024(5) -0.003(4) 0.013(5) -0.004(4)
C10 0.033(6) 0.035(7) 0.043(7) -0.018(5) 0.021(6) -0.019(5)
C11 0.074(7) 0.086(8) 0.093(8) -0.030(6) 0.053(7) -0.031(6)
C12 0.077(6) 0.085(6) 0.093(6) -0.030(5) 0.045(5) -0.031(5)
C13 0.074(7) 0.081(7) 0.089(7) -0.025(5) 0.043(6) -0.026(6)
C14 0.036(7) 0.030(6) 0.065(9) -0.020(6) 0.022(7) -0.015(5)
C15 0.029(6) 0.020(5) 0.042(7) -0.012(5) 0.014(5) -0.007(4)
C16 0.044(7) 0.028(6) 0.046(7) -0.003(5) 0.028(6) -0.007(5)
C17 0.036(7) 0.023(6) 0.034(6) -0.009(5) 0.017(5) -0.011(5)
C18 0.042(7) 0.034(7) 0.042(7) -0.011(5) 0.020(6) -0.011(6)
C19 0.031(7) 0.046(8) 0.055(8) -0.008(6) 0.013(6) -0.006(6)
C20 0.037(7) 0.029(6) 0.046(7) -0.005(5) 0.015(6) 0.001(5)
C21 0.032(6) 0.024(6) 0.028(6) -0.006(5) 0.007(5) -0.002(5)
C22 0.034(6) 0.023(6) 0.031(6) -0.007(5) 0.010(5) -0.011(5)
C23 0.023(6) 0.027(6) 0.031(6) -0.004(5) 0.006(5) 0.007(4)
C24 0.039(7) 0.018(5) 0.026(6) -0.007(4) 0.013(5) -0.005(5)
C25 0.038(6) 0.027(6) 0.020(5) 0.002(4) 0.012(5) 0.011(5)
C26 0.036(7) 0.033(7) 0.045(7) -0.009(6) 0.014(6) 0.003(5)
C27 0.045(8) 0.025(6) 0.051(8) -0.001(6) 0.016(6) 0.010(6)
C28 0.060(8) 0.010(5) 0.053(8) 0.012(5) 0.033(7) 0.017(5)
C29 0.053(8) 0.012(5) 0.053(8) 0.002(5) 0.029(7) 0.001(5)
C30 0.038(6) 0.015(5) 0.036(6) 0.004(4) 0.023(5) 0.010(4)
C31 0.042(7) 0.015(5) 0.025(6) -0.003(4) 0.013(5) -0.003(5)
C32 0.053(7) 0.011(5) 0.025(5) -0.001(4) 0.023(5) -0.003(5)
C33 0.055(8) 0.024(6) 0.019(5) -0.001(4) 0.019(5) -0.003(5)
C34 0.067(9) 0.018(5) 0.031(6) 0.006(5) 0.026(6) -0.002(5)
C35 0.053(8) 0.015(5) 0.030(6) 0.004(4) 0.022(6) -0.001(5)
C36 0.031(6) 0.017(5) 0.028(6) 0.003(4) 0.012(5) 0.003(4)
C37 0.043(7) 0.015(5) 0.025(5) 0.001(4) 0.020(5) -0.004(4)
C38 0.043(7) 0.021(5) 0.023(5) 0.002(4) 0.016(5) -0.003(5)
C39 0.041(6) 0.011(5) 0.040(6) -0.003(4) 0.028(5) -0.009(4)
C40 0.050(7) 0.010(5) 0.042(7) -0.003(4) 0.029(6) -0.004(5)
C41 0.062(9) 0.022(6) 0.043(7) 0.000(5) 0.038(7) 0.007(6)
C42 0.065(10) 0.035(7) 0.050(8) 0.004(6) 0.031(7) 0.017(7)
C43 0.058(8) 0.016(5) 0.058(8) -0.004(5) 0.039(7) 0.005(5)
C44 0.041(7) 0.015(5) 0.051(7) -0.014(5) 0.028(6) -0.006(5)
C45 0.039(7) 0.015(5) 0.037(6) -0.011(4) 0.021(5) -0.008(4)
C46 0.047(7) 0.023(6) 0.031(6) 0.007(5) 0.015(5) 0.001(5)
C47 0.043(8) 0.040(8) 0.057(9) 0.004(7) 0.012(7) 0.017(6)
C48 0.048(9) 0.072(12) 0.069(11) -0.005(9) 0.006(8) 0.027(9)
C49 0.044(9) 0.083(12) 0.045(9) -0.018(8) 0.003(7) 0.005(8)
C50 0.040(7) 0.034(7) 0.034(7) -0.006(5) 0.011(6) 0.005(5)
N1S 0.057(8) 0.064(8) 0.037(7) -0.012(6) 0.009(6) -0.007(7)
C1S 0.074(11) 0.029(7) 0.058(9) 0.002(7) 0.017(8) 0.015(7)
C2S 0.044(8) 0.037(8) 0.059(9) 0.001(7) 0.015(7) 0.010(6)
C3S 0.058(10) 0.048(9) 0.074(11) -0.015(8) 0.026(9) -0.031(8)
C4S 0.121(9) 0.118(9) 0.101(8) -0.006(7) 0.047(7) -0.030(6)
C5S 0.120(9) 0.113(9) 0.103(8) -0.001(7) 0.056(7) -0.033(6)
N2S 0.054(7) 0.042(6) 0.055(7) -0.013(6) 0.029(6) 0.003(6)
C6S 0.049(9) 0.081(12) 0.065(10) -0.016(9) 0.027(8) 0.003(9)
C7S 0.056(11) 0.080(13) 0.093(14) -0.008(11) 0.034(10) 0.009(10)
C8S 0.071(13) 0.064(13) 0.17(2) -0.025(14) 0.052(15) 0.010(11)
C9S 0.066(8) 0.072(9) 0.100(9) -0.023(7) 0.032(7) 0.004(7)
C10S 0.041(8) 0.059(10) 0.082(12) -0.019(9) 0.021(8) 0.006(7)
N3S 0.044(5) 0.030(5) 0.050(6) -0.011(4) 0.026(5) -0.001(4)
C11S 0.045(5) 0.032(5) 0.050(6) -0.011(4) 0.025(5) -0.002(4)
C12S 0.044(6) 0.032(5) 0.051(6) -0.013(4) 0.027(5) -0.003(4)
C13S 0.045(6) 0.035(6) 0.052(6) -0.014(5) 0.028(5) -0.005(5)
C14S 0.044(6) 0.034(5) 0.051(6) -0.014(5) 0.028(5) -0.003(5)
C15S 0.044(6) 0.032(5) 0.051(6) -0.012(4) 0.027(5) -0.002(4)
N7S 0.045(5) 0.030(5) 0.051(6) -0.012(4) 0.024(4) -0.001(4)
C31S 0.046(5) 0.031(4) 0.051(6) -0.011(4) 0.023(4) -0.002(4)
C32S 0.048(5) 0.035(5) 0.053(6) -0.011(4) 0.024(5) -0.006(4)
C33S 0.049(5) 0.039(5) 0.054(6) -0.013(4) 0.027(5) -0.006(4)
C34S 0.048(5) 0.035(5) 0.052(6) -0.013(4) 0.026(5) -0.004(4)
C35S 0.045(5) 0.030(5) 0.050(6) -0.012(4) 0.024(5) -0.001(4)
N4S 0.128(11) 0.173(14) 0.151(13) -0.031(11) 0.025(11) -0.032(11)
C16S 0.129(11) 0.172(14) 0.155(14) -0.039(11) 0.023(10) -0.030(11)
C17S 0.136(11) 0.172(14) 0.162(13) -0.039(11) 0.015(11) -0.030(12)
C18S 0.131(11) 0.174(14) 0.167(14) -0.034(11) 0.010(11) -0.034(12)
C19S 0.129(11) 0.178(14) 0.165(14) -0.024(11) 0.017(11) -0.035(11)
C20S 0.126(11) 0.176(14) 0.156(13) -0.027(11) 0.023(10) -0.032(12)
N5S 0.128(9) 0.116(9) 0.133(9) -0.025(9) 0.079(9) -0.048(8)
C21S 0.129(9) 0.117(9) 0.138(9) -0.018(9) 0.073(9) -0.049(8)
C22S 0.131(10) 0.122(9) 0.138(10) -0.017(9) 0.073(9) -0.052(8)
C23S 0.134(9) 0.134(10) 0.133(10) -0.023(10) 0.082(9) -0.053(9)
C24S 0.131(9) 0.135(10) 0.135(9) -0.029(10) 0.085(9) -0.047(8)
C25S 0.131(10) 0.126(9) 0.134(9) -0.029(9) 0.083(9) -0.046(8)
N6S 0.21(2) 0.116(18) 0.070(13) -0.019(12) 0.033(15) 0.021(18)
C26S 0.21(2) 0.118(18) 0.072(14) -0.018(12) 0.032(15) 0.019(18)
C27S 0.21(2) 0.120(18) 0.073(14) -0.016(13) 0.032(15) 0.019(18)
C28S 0.21(2) 0.122(18) 0.073(14) -0.018(13) 0.032(15) 0.020(18)
C29S 0.21(2) 0.119(18) 0.071(14) -0.021(13) 0.032(15) 0.021(18)
C30S 0.21(2) 0.118(18) 0.071(13) -0.021(13) 0.033(15) 0.022(18)

loop_
_atom_type_symbol
_atom_type_description
_atom_type_scat_dispersion_real
_atom_type_scat_dispersion_imag
_atom_type_scat_source
C C -0.0020 0.0020 'WCROMER Program in WinGX L.Kissel & R.H.Pratt Acta Cryst A46 170 1990'
H H 0.0000 0.0000 'WCROMER Program in WinGX L.Kissel & R.H.Pratt Acta Cryst A46 170 1990'
Er Er -0.5105 5.7511 'WCROMER Program in WinGX L.Kissel & R.H.Pratt Acta Cryst A46 170 1990'
La La -0.4562 2.8669 'WCROMER Program in WinGX L.Kissel & R.H.Pratt Acta Cryst A46 170 1990'
N N -0.0031 0.0040 'WCROMER Program in WinGX L.Kissel & R.H.Pratt Acta Cryst A46 170 1990'
O O -0.0041 0.0074 'WCROMER Program in WinGX L.Kissel & R.H.Pratt Acta Cryst A46 170 1990'

loop_
_geom_angle_atom_site_label_1
_geom_angle_atom_site_label_2
_geom_angle_atom_site_label_3
_geom_angle
O4 Er1 O11 72.2(2)
O4 Er1 O8 115.7(3)
O11 Er1 O8 142.2(3)
O4 Er1 O3 72.9(2)
O11 Er1 O3 142.8(2)
O8 Er1 O3 66.9(2)
O4 Er1 O9 70.4(2)
O11 Er1 O9 81.2(2)
O8 Er1 O9 68.8(2)
O3 Er1 O9 98.7(2)
O4 Er1 O19 135.0(3)
O11 Er1 O19 75.4(3)
O8 Er1 O19 74.8(3)
O3 Er1 O19 140.7(3)
O9 Er1 O19 74.5(3)
O4 Er1 O13 136.1(2)
O11 Er1 O13 130.7(2)
O8 Er1 O13 71.2(2)
O3 Er1 O13 71.2(2)
O9 Er1 O13 139.4(2)
O19 Er1 O13 88.9(3)
O4 Er1 N3 122.0(3)
O11 Er1 N3 66.6(3)
O8 Er1 N3 122.0(3)
O3 Er1 N3 125.0(3)
O9 Er1 N3 136.2(3)
O19 Er1 N3 69.4(3)
O13 Er1 N3 64.2(2)
O4 Er1 N4 70.8(3)
O11 Er1 N4 85.4(3)
O8 Er1 N4 132.5(3)
O3 Er1 N4 71.5(3)
O9 Er1 N4 141.1(3)
O19 Er1 N4 136.3(3)
O13 Er1 N4 74.5(3)
N3 Er1 N4 67.0(3)
O4 Er1 La2 115.75(17)
O11 Er1 La2 170.73(17)
O8 Er1 La2 40.47(17)
O3 Er1 La2 43.53(16)
O9 Er1 La2 105.66(17)
O19 Er1 La2 100.07(19)
O13 Er1 La2 40.30(16)
N3 Er1 La2 104.36(19)
N4 Er1 La2 92.7(2)
O6 La2 O14 70.1(3)
O6 La2 O1 76.5(2)
O14 La2 O1 71.0(3)
O6 La2 O13 90.7(2)
O14 La2 O13 66.1(2)
O1 La2 O13 137.0(2)
O6 La2 O8 116.4(2)
O14 La2 O8 131.0(2)
O1 La2 O8 156.3(2)
O13 La2 O8 65.4(2)
O6 La2 N2 61.8(3)
O14 La2 N2 122.9(3)
O1 La2 N2 121.4(3)
O13 La2 N2 85.0(3)
O8 La2 N2 58.2(2)
O6 La2 O16 117.1(3)
O14 La2 O16 149.0(2)
O1 La2 O16 81.2(3)
O13 La2 O16 139.2(2)
O8 La2 O16 75.2(2)
N2 La2 O16 83.2(3)
O6 La2 O3 154.7(3)
O14 La2 O3 93.7(2)
O1 La2 O3 117.7(2)
O13 La2 O3 64.5(2)
O8 La2 O3 59.5(2)
N2 La2 O3 117.4(2)
O16 La2 O3 87.0(2)
O6 La2 N1 133.6(3)
O14 La2 N1 79.5(2)
O1 La2 N1 60.6(2)
O13 La2 N1 108.4(2)
O8 La2 N1 110.0(2)
N2 La2 N1 157.5(3)
O16 La2 N1 74.8(3)
O3 La2 N1 57.2(2)
O6 La2 O17 70.1(3)
O14 La2 O17 126.5(3)
O1 La2 O17 66.2(3)
O13 La2 O17 146.7(3)
O8 La2 O17 98.3(3)
N2 La2 O17 62.1(3)
O16 La2 O17 47.1(3)
O3 La2 O17 133.9(3)
N1 La2 O17 104.5(3)
O6 La2 Er1 122.48(19)
O14 La2 Er1 97.06(16)
O1 La2 Er1 153.72(19)
O13 La2 Er1 37.70(14)
O8 La2 Er1 36.15(16)
N2 La2 Er1 84.81(18)
O16 La2 Er1 102.19(19)
O3 La2 Er1 37.88(14)
N1 La2 Er1 94.80(18)
O17 La2 Er1 134.5(2)
C1 O1 La2 129.3(7)
C1 O1 H1 115(9)
La2 O1 H1 107(9)
C7 O3 Er1 132.4(6)
C7 O3 La2 128.6(6)
Er1 O3 La2 98.6(2)
C9 O4 Er1 136.4(6)
C15 O5 H5 109.5
C16 O6 La2 127.0(7)
C22 O8 Er1 127.0(7)
C22 O8 La2 125.3(6)
Er1 O8 La2 103.4(3)
C24 O9 Er1 135.6(7)
C30 O10 H10 109.5
C31 O11 Er1 123.4(6)
C37 O13 Er1 121.6(6)
C37 O13 La2 135.2(6)
Er1 O13 La2 102.0(2)
C39 O14 La2 137.7(7)
C45 O15 H15 109.5
N5 O16 La2 101.2(7)
N5 O17 La2 94.4(7)
C6 N1 C2 118.0(9)
C6 N1 La2 124.9(6)
C2 N1 La2 116.8(7)
C17 N2 C21 118.8(10)
C17 N2 La2 118.6(7)
C21 N2 La2 120.6(7)
C32 N3 C36 120.2(9)
C32 N3 Er1 118.3(6)
C36 N3 Er1 121.5(7)
C46 N4 C50 117.1(10)
C46 N4 Er1 124.3(8)
C50 N4 Er1 118.6(7)
O18 N5 O16 121.0(13)
O18 N5 O17 121.9(12)
O16 N5 O17 117.1(10)
O2 C1 O1 125.2(11)
O2 C1 C2 118.5(10)
O1 C1 C2 116.3(9)
N1 C2 C3 122.9(10)
N1 C2 C1 115.9(9)
C3 C2 C1 121.2(9)
C2 C3 C4 119.2(10)
C2 C3 H3A 120.4
C4 C3 H3A 120.4
C3 C4 C5 118.1(10)
C3 C4 H4A 120.9
C5 C4 H4A 120.9
C6 C5 C4 118.7(10)
C6 C5 H5A 120.7
C4 C5 H5A 120.7
N1 C6 C5 123.0(9)
N1 C6 C7 113.8(9)
C5 C6 C7 123.2(9)
O3 C7 C8 125.8(9)
O3 C7 C6 115.3(9)
C8 C7 C6 118.9(9)
C7 C8 C9 125.0(10)
C7 C8 H8A 117.5
C9 C8 H8A 117.5
O4 C9 C8 122.5(10)
O4 C9 C10 117.1(9)
C8 C9 C10 120.4(10)
C11 C10 C15 118.0(12)
C11 C10 C9 121.2(12)
C15 C10 C9 120.8(10)
C12 C11 C10 121.6(17)
C12 C11 H11A 119.2
C10 C11 H11A 119.2
C11 C12 C13 119.2(18)
C11 C12 H12A 120.4
C13 C12 H12A 120.4
C14 C13 C12 119.3(17)
C14 C13 H13A 120.3
C12 C13 H13A 120.3
C13 C14 C15 122.5(14)
C13 C14 H14A 118.8
C15 C14 H14A 118.8
O5 C15 C10 124.0(10)
O5 C15 C14 116.7(10)
C10 C15 C14 119.3(11)
O7 C16 O6 126.6(12)
O7 C16 C17 117.5(11)
O6 C16 C17 115.9(10)
N2 C17 C18 122.8(11)
N2 C17 C16 114.1(10)
C18 C17 C16 123.1(10)
C17 C18 C19 119.6(12)
C17 C18 H18A 120.2
C19 C18 H18A 120.2
C18 C19 C20 117.9(12)
C18 C19 H19A 121.1
C20 C19 H19A 121.1
C21 C20 C19 120.2(12)
C21 C20 H20A 119.9
C19 C20 H20A 119.9
N2 C21 C20 120.7(11)
N2 C21 C22 112.3(10)
C20 C21 C22 126.8(11)
O8 C22 C23 124.4(10)
O8 C22 C21 114.8(10)
C23 C22 C21 120.8(11)
C22 C23 C24 121.7(10)
C22 C23 H23A 119.1
C24 C23 H23A 119.1
O9 C24 C23 121.5(10)
O9 C24 C25 118.5(10)
C23 C24 C25 120.0(10)
C30 C25 C26 119.5(10)
C30 C25 C24 118.8(10)
C26 C25 C24 121.7(11)
C25 C26 C27 120.6(12)
C25 C26 H26A 119.7
C27 C26 H26A 119.7
C28 C27 C26 119.4(12)
C28 C27 H27A 120.3
C26 C27 H27A 120.3
C27 C28 C29 121.3(10)
C27 C28 H28A 119.3
C29 C28 H28A 119.3
C28 C29 C30 118.2(12)
C28 C29 H29A 120.9
C30 C29 H29A 120.9
O10 C30 C25 124.9(9)
O10 C30 C29 114.4(11)
C25 C30 C29 120.7(11)
O12 C31 O11 128.1(10)
O12 C31 C32 116.7(10)
O11 C31 C32 115.2(9)
N3 C32 C33 122.8(9)
N3 C32 C31 113.8(9)
C33 C32 C31 123.4(10)
C34 C33 C32 117.2(10)
C34 C33 H33A 121.4
C32 C33 H33A 121.4
C35 C34 C33 120.8(10)
C35 C34 H34A 119.6
C33 C34 H34A 119.6
C34 C35 C36 119.0(10)
C34 C35 H35A 120.5
C36 C35 H35A 120.5
N3 C36 C35 120.0(10)
N3 C36 C37 113.6(9)
C35 C36 C37 126.2(9)
O13 C37 C38 125.3(10)
O13 C37 C36 114.6(9)
C38 C37 C36 120.0(10)
C37 C38 C39 123.5(10)
C37 C38 H38A 118.3
C39 C38 H38A 118.3
O14 C39 C38 123.1(9)
O14 C39 C40 115.9(9)
C38 C39 C40 120.7(10)
C41 C40 C45 118.5(10)
C41 C40 C39 121.2(10)
C45 C40 C39 120.3(11)
C40 C41 C42 121.4(12)
C40 C41 H41A 119.3
C42 C41 H41A 119.3
C43 C42 C41 118.7(13)
C43 C42 H42A 120.6
C41 C42 H42A 120.6
C44 C43 C42 121.1(11)
C44 C43 H43A 119.5
C42 C43 H43A 119.5
C43 C44 C45 121.3(11)
C43 C44 H44A 119.3
C45 C44 H44A 119.3
O15 C45 C44 117.3(10)
O15 C45 C40 123.7(10)
C44 C45 C40 119.0(11)
N4 C46 C47 123.3(12)
N4 C46 H46A 118.4
C47 C46 H46A 118.4
C48 C47 C46 118.9(14)
C48 C47 H47A 120.6
C46 C47 H47A 120.6
C47 C48 C49 118.8(14)
C47 C48 H48A 120.6
C49 C48 H48A 120.6
C50 C49 C48 119.5(14)
C50 C49 H49A 120.3
C48 C49 H49A 120.3
N4 C50 C49 122.5(12)
N4 C50 H50A 118.7
C49 C50 H50A 118.7
C5S N1S C1S 121.3(17)
N1S C1S C2S 122.1(16)
N1S C1S H1SA 118.9
C2S C1S H1SA 118.9
C3S C2S C1S 123.5(16)
C3S C2S H2SA 118.3
C1S C2S H2SA 118.3
C2S C3S C4S 116.8(17)
C2S C3S H3SA 121.6
C4S C3S H3SA 121.6
C3S C4S C5S 115(2)
C3S C4S H4SA 122.4
C5S C4S H4SA 122.4
N1S C5S C4S 120(2)
N1S C5S H5SA 120.1
C4S C5S H5SA 120.1
C10S N2S C6S 115.4(14)
N2S C6S C7S 123.7(17)
N2S C6S H6SA 118.2
C7S C6S H6SA 118.2
C8S C7S C6S 117.4(19)
C8S C7S H7SA 121.3
C6S C7S H7SA 121.3
C7S C8S C9S 121(2)
C7S C8S H8SA 119.3
C9S C8S H8SA 119.3
C8S C9S C10S 118.5(19)
C8S C9S H9SA 120.7
C10S C9S H9SA 120.7
N2S C10S C9S 123.4(16)
N2S C10S H10A 118.3
C9S C10S H10A 118.3
C11S N3S C15S 120.0
N3S C11S C12S 120.0
N3S C11S H11B 120.0
C12S C11S H11B 120.0
C11S C12S C13S 120.0
C11S C12S H12B 120.0
C13S C12S H12B 120.0
C14S C13S C12S 120.0
C14S C13S H13B 120.0
C12S C13S H13B 120.0
C13S C14S C15S 120.0
C13S C14S H14B 120.0
C15S C14S H14B 120.0
C14S C15S N3S 120.0
C14S C15S H15A 120.0
N3S C15S H15A 120.0
C31S N7S C35S 120.0
C32S C31S N7S 120.0
C32S C31S H31A 120.0
N7S C31S H31A 120.0
C31S C32S C33S 120.0
C31S C32S H32A 120.0
C33S C32S H32A 120.0
C34S C33S C32S 120.0
C34S C33S H33B 120.0
C32S C33S H33B 120.0
C35S C34S C33S 120.0
C35S C34S H34B 120.0
C33S C34S H34B 120.0
C34S C35S N7S 120.0
C34S C35S H35B 120.0
N7S C35S H35B 120.0
C16S N4S C20S 120.0
C17S C16S N4S 120.0
C17S C16S H16A 120.0
N4S C16S H16A 120.0
C16S C17S C18S 120.0
C16S C17S H17A 120.0
C18S C17S H17A 120.0
C19S C18S C17S 120.0
C19S C18S H18B 120.0
C17S C18S H18B 120.0
C18S C19S C20S 120.0
C18S C19S H19B 120.0
C20S C19S H19B 120.0
C19S C20S N4S 120.0
C19S C20S H20B 120.0
N4S C20S H20B 120.0
C21S N5S C25S 120.0
C22S C21S N5S 120.0
C22S C21S H21A 120.0
N5S C21S H21A 120.0
C21S C22S C23S 120.0
C21S C22S H22A 120.0
C23S C22S H22A 120.0
C24S C23S C22S 120.0
C24S C23S H23B 120.0
C22S C23S H23B 120.0
C25S C24S C23S 120.0
C25S C24S H24A 120.0
C23S C24S H24A 120.0
C24S C25S N5S 120.0
C24S C25S H25A 120.0
N5S C25S H25A 120.0
C26S N6S C30S 120.0
N6S C26S C27S 118.93
N6S C26S H26B 120.0
C27S C26S H26B 120.0
C26S C27S C28S 120.0
C26S C27S H27B 120.0
C28S C27S H27B 120.0
C27S C28S C29S 120.0
C27S C28S H28B 120.0
C29S C28S H28B 120.0
C30S C29S C28S 120.0
C30S C29S H29B 120.0
C28S C29S H29B 120.0
C29S C30S N6S 120.0
C29S C30S H30A 120.0
N6S C30S H30A 120.0

loop_
_geom_bond_atom_site_label_1
_geom_bond_atom_site_label_2
_geom_bond_distance
Er1 O4 2.313(7)
Er1 O11 2.314(7)
Er1 O8 2.339(7)
Er1 O3 2.395(7)
Er1 O9 2.396(7)
Er1 O19 2.405(8)
Er1 O13 2.412(6)
Er1 N3 2.439(8)
Er1 N4 2.665(9)
Er1 La2 3.8572(7)
La2 O6 2.469(7)
La2 O14 2.474(7)
La2 O1 2.503(7)
La2 O13 2.551(7)
La2 O8 2.574(7)
La2 N2 2.639(9)
La2 O16 2.642(8)
La2 O3 2.687(7)
La2 N1 2.745(9)
La2 O17 2.774(10)
O1 C1 1.252(14)
O1 H1 0.90(12)
O2 C1 1.245(13)
O3 C7 1.279(12)
O4 C9 1.269(13)
O5 C15 1.328(14)
O5 H5 0.8400
O6 C16 1.276(15)
O7 C16 1.241(14)
O8 C22 1.273(14)
O9 C24 1.249(14)
O10 C30 1.372(14)
O10 H10 0.8400
O11 C31 1.273(13)
O12 C31 1.224(13)
O13 C37 1.305(12)
O14 C39 1.278(13)
O15 C45 1.343(14)
O15 H15 0.8400
O16 N5 1.262(14)
O17 N5 1.278(15)
O18 N5 1.227(14)
N1 C6 1.335(13)
N1 C2 1.356(13)
N2 C17 1.342(14)
N2 C21 1.365(14)
N3 C32 1.336(13)
N3 C36 1.340(13)
N4 C46 1.346(15)
N4 C50 1.348(15)
C1 C2 1.507(16)
C2 C3 1.378(15)
C3 C4 1.387(16)
C3 H3A 0.9500
C4 C5 1.412(14)
C4 H4A 0.9500
C5 C6 1.386(14)
C5 H5A 0.9500
C6 C7 1.515(13)
C7 C8 1.391(14)
C8 C9 1.423(14)
C8 H8A 0.9500
C9 C10 1.473(15)
C10 C11 1.41(2)
C10 C15 1.407(15)
C11 C12 1.38(2)
C11 H11A 0.9500
C12 C13 1.43(3)
C12 H12A 0.9500
C13 C14 1.33(2)
C13 H13A 0.9500
C14 C15 1.408(15)
C14 H14A 0.9500
C16 C17 1.520(17)
C17 C18 1.362(17)
C18 C19 1.383(19)
C18 H18A 0.9500
C19 C20 1.402(18)
C19 H19A 0.9500
C20 C21 1.373(17)
C20 H20A 0.9500
C21 C22 1.485(15)
C22 C23 1.385(16)
C23 C24 1.441(15)
C23 H23A 0.9500
C24 C25 1.502(15)
C25 C30 1.375(17)
C25 C26 1.394(17)
C26 C27 1.401(17)
C26 H26A 0.9500
C27 C28 1.363(19)
C27 H27A 0.9500
C28 C29 1.407(18)
C28 H28A 0.9500
C29 C30 1.410(14)
C29 H29A 0.9500
C31 C32 1.520(14)
C32 C33 1.394(14)
C33 C34 1.386(15)
C33 H33A 0.9500
C34 C35 1.365(16)
C34 H34A 0.9500
C35 C36 1.421(15)
C35 H35A 0.9500
C36 C37 1.465(15)
C37 C38 1.379(15)
C38 C39 1.419(15)
C38 H38A 0.9500
C39 C40 1.502(14)
C40 C41 1.385(17)
C40 C45 1.419(15)
C41 C42 1.390(17)
C41 H41A 0.9500
C42 C43 1.386(18)
C42 H42A 0.9500
C43 C44 1.350(18)
C43 H43A 0.9500
C44 C45 1.387(15)
C44 H44A 0.9500
C46 C47 1.389(18)
C46 H46A 0.9500
C47 C48 1.35(2)
C47 H47A 0.9500
C48 C49 1.40(2)
C48 H48A 0.9500
C49 C50 1.368(19)
C49 H49A 0.9500
C50 H50A 0.9500
N1S C5S 1.26(3)
N1S C1S 1.29(2)
C1S C2S 1.34(2)
C1S H1SA 0.9500
C2S C3S 1.30(2)
C2S H2SA 0.9500
C3S C4S 1.43(3)
C3S H3SA 0.9500
C4S C5S 1.49(3)
C4S H4SA 0.9500
C5S H5SA 0.9500
N2S C10S 1.328(19)
N2S C6S 1.34(2)
C6S C7S 1.41(3)
C6S H6SA 0.9500
C7S C8S 1.31(3)
C7S H7SA 0.9500
C8S C9S 1.34(3)
C8S H8SA 0.9500
C9S C10S 1.39(2)
C9S H9SA 0.9500
C10S H10A 0.9500
N3S C11S 1.3900
N3S C15S 1.3900
C11S C12S 1.3900
C11S H11B 0.9500
C12S C13S 1.3900
C12S H12B 0.9500
C13S C14S 1.3900
C13S H13B 0.9500
C14S C15S 1.3900
C14S H14B 0.9500
C15S H15A 0.9500
N7S C31S 1.3900
N7S C35S 1.3900
C31S C32S 1.3900
C31S H31A 0.9500
C32S C33S 1.3900
C32S H32A 0.9500
C33S C34S 1.3900
C33S H33B 0.9500
C34S C35S 1.3900
C34S H34B 0.9500
C35S H35B 0.9500
N4S C16S 1.3900
N4S C20S 1.3900
C16S C17S 1.3900
C16S H16A 0.9500
C17S C18S 1.3900
C17S H17A 0.9500
C18S C19S 1.3900
C18S H18B 0.9500
C19S C20S 1.3900
C19S H19B 0.9500
C20S H20B 0.9500
N5S C21S 1.3900
N5S C25S 1.3900
C21S C22S 1.3900
C21S H21A 0.9500
C22S C23S 1.3900
C22S H22A 0.9500
C23S C24S 1.3900
C23S H23B 0.9500
C24S C25S 1.3900
C24S H24A 0.9500
C25S H25A 0.9500
N6S C26S 1.3900
N6S C30S 1.37713
C26S C27S 1.3900
C26S H26B 0.9500
C27S C28S 1.3900
C27S H27B 0.9500
C28S C29S 1.3900
C28S H28B 0.9500
C29S C30S 1.3900
C29S H29B 0.9500
C30S H30A 0.9500
